data_7716871
loop_
_publ_author_name
'O'Callaghan, Charley'
'Greenacre, Victoria K.'
'King, Rhys P.'
'Grigg, Julian'
'Herniman, Julie M.'
'McRobbie, Graeme'
'Reid, Gillian'

_publ_section_title
;
 Synthesis and properties of metal trifluoride complexes with
 amide-functionalised tacn macrocycles and radiofluorination of
 [GaF<sub>3</sub>(L1)] by <sup>18</sup>F/<sup>19</sup>F isotopic exchange.
;
_journal_issue 35
_journal_name_full 'Dalton transactions (Cambridge, England : 2003)'
_journal_page_first 14897
_journal_page_last 14909
_journal_paper_doi 10.1039/d4dt02074j
_journal_volume 53
_journal_year 2024
_chemical_formula_moiety 'C30 H37 N6 O3, N O3'
_chemical_formula_sum 'C30 H37 N7 O6'
_chemical_formula_weight 591.66
_space_group_crystal_system monoclinic
_space_group_IT_number 14
_space_group_name_Hall '-P 2yn'
_space_group_name_H-M_alt 'P 1 21/n 1'
_atom_sites_solution_hydrogens mixed
_audit_creation_date 2024-01-25
_audit_creation_method
;
Olex2 1.5-alpha
(compiled 2023.11.24 svn.r209d9fb2 for OlexSys, GUI svn.r6869)
;
_audit_update_record
;
2024-05-16 deposited with the CCDC.	2024-08-21 downloaded from the CCDC.
;
_cell_angle_alpha 90
_cell_angle_beta 107.779(3)
_cell_angle_gamma 90
_cell_formula_units_Z 8
_cell_length_a 20.4918(5)
_cell_length_b 14.3084(2)
_cell_length_c 20.9037(5)
_cell_measurement_reflns_used 20712
_cell_measurement_temperature 100.01(10)
_cell_measurement_theta_max 31.5920
_cell_measurement_theta_min 1.7690
_cell_volume 5836.4(2)
_computing_cell_refinement 'CrysAlisPro 1.171.41.93a (Rigaku OD, 2020)'
_computing_data_collection 'CrysAlisPro 1.171.41.93a (Rigaku OD, 2020)'
_computing_data_reduction 'CrysAlisPro 1.171.41.93a (Rigaku OD, 2020)'
_computing_molecular_graphics 'Olex2 1.5-alpha (Dolomanov et al., 2009)'
_computing_publication_material 'Olex2 1.5-alpha (Dolomanov et al., 2009)'
_computing_structure_refinement 'SHELXL 2018/3 (Sheldrick, 2015)'
_computing_structure_solution 'ShelXT (Sheldrick, 2015)'
_diffrn_ambient_temperature 100.15
_diffrn_detector_area_resol_mean 10.0000
_diffrn_detector_type HyPix
_diffrn_measured_fraction_theta_full 0.997
_diffrn_measured_fraction_theta_max 0.996
_diffrn_measurement_details
;
List of Runs (angles in degrees, time in seconds):

  # Type    Start    End  Width  t~exp~   \w     \q     \k     \f   Frames
#--------------------------------------------------------------------------
  1  \w    -62.00   6.00   0.50    4.38    --  -18.58 100.00 153.00  136
  2  \w      1.00  65.00   0.50    4.38    --   21.24-100.00  48.00  128
  3  \w     22.00  64.00   0.50    4.38    --  -18.58  19.00-120.00   84
  4  \w     22.00  64.00   0.50    4.38    --  -18.58  19.00-150.00   84
  5  \w     22.00  64.00   0.50    4.38    --  -18.58  19.00 -60.00   84
  6  \w     22.00  64.00   0.50    4.38    --  -18.58  19.00-180.00   84
  7  \w    -56.00   9.00   0.50    4.38    --  -18.58 -57.00  30.00  130
  8  \w     22.00  64.00   0.50    4.38    --  -18.58  19.00  30.00   84
  9  \w     22.00  64.00   0.50    4.38    --  -18.58  19.00 -30.00   84
 10  \w     22.00  64.00   0.50    4.38    --  -18.58  19.00  90.00   84
 11  \w      0.00  65.00   0.50    4.38    --   21.24 -99.00 -90.00  130
 12  \w    -56.00 -16.00   0.50    4.38    --  -18.58 -57.00-120.00   80
;
_diffrn_measurement_device 'four-circle diffractometer'
_diffrn_measurement_device_type 'ROD, Synergy Custom system, HyPix'
_diffrn_measurement_method '\w scans'
_diffrn_radiation_type MoK\a
_diffrn_radiation_wavelength 0.71073
_diffrn_reflns_av_R_equivalents 0.0371
_diffrn_reflns_av_unetI/netI 0.0398
_diffrn_reflns_Laue_measured_fraction_full 0.997
_diffrn_reflns_Laue_measured_fraction_max 0.996
_diffrn_reflns_limit_h_max 27
_diffrn_reflns_limit_h_min -27
_diffrn_reflns_limit_k_max 19
_diffrn_reflns_limit_k_min -19
_diffrn_reflns_limit_l_max 28
_diffrn_reflns_limit_l_min -28
_diffrn_reflns_number 65442
_diffrn_reflns_point_group_measured_fraction_full 0.997
_diffrn_reflns_point_group_measured_fraction_max 0.996
_diffrn_reflns_theta_full 25.242
_diffrn_reflns_theta_max 28.699
_diffrn_reflns_theta_min 1.765
_exptl_absorpt_coefficient_mu 0.096
_exptl_absorpt_correction_T_max 1.00000
_exptl_absorpt_correction_T_min 0.70196
_exptl_absorpt_correction_type multi-scan
_exptl_absorpt_process_details
;
CrysAlisPro 1.171.41.93a (Rigaku Oxford Diffraction, 2020)
Empirical absorption correction using spherical harmonics,
implemented in SCALE3 ABSPACK scaling algorithm.
;
_exptl_crystal_colour colourless
_exptl_crystal_colour_primary colourless
_exptl_crystal_density_diffrn 1.347
_exptl_crystal_description plate
_exptl_crystal_F_000 2512
_exptl_crystal_recrystallization_method 'Re-crystallisation from solvent'
_exptl_crystal_size_max 0.4
_exptl_crystal_size_mid 0.2
_exptl_crystal_size_min 0.1
_refine_diff_density_max 0.368
_refine_diff_density_min -0.309
_refine_diff_density_rms 0.047
_refine_ls_extinction_method none
_refine_ls_goodness_of_fit_ref 1.016
_refine_ls_hydrogen_treatment mixed
_refine_ls_matrix_type full
_refine_ls_number_parameters 820
_refine_ls_number_reflns 15028
_refine_ls_number_restraints 6
_refine_ls_restrained_S_all 1.016
_refine_ls_R_factor_all 0.0782
_refine_ls_R_factor_gt 0.0526
_refine_ls_shift/su_max 0.000
_refine_ls_shift/su_mean 0.000
_refine_ls_structure_factor_coef Fsqd
_refine_ls_weighting_details 'w=1/[\s^2^(Fo^2^)+(0.0451P)^2^+2.8866P] where P=(Fo^2^+2Fc^2^)/3'
_refine_ls_weighting_scheme calc
_refine_ls_wR_factor_gt 0.1080
_refine_ls_wR_factor_ref 0.1176
_reflns_Friedel_coverage 0.000
_reflns_number_gt 11228
_reflns_number_total 15028
_reflns_threshold_expression 'I > 2\s(I)'
_cod_data_source_file d4dt02074j2.cif
_cod_data_source_block 2021_dpt_gr_cbg_ga(lb)_auto_reprocessed_beamstop
_cod_depositor_comments 'Adding full bibliography for 7716867--7716872.cif.'
_cod_original_cell_volume 5836.3(2)
_cod_database_code 7716871
_shelx_shelxl_version_number 2018/3
_shelx_space_group_comment
;
The symmetry employed for this shelxl refinement is uniquely defined
by the following loop, which should always be used as a source of
symmetry information in preference to the above space-group names.
They are only intended as comments.
;
_shelx_estimated_absorpt_t_max 0.990
_shelx_estimated_absorpt_t_min 0.963
_olex2_refinement_description
;
1. Fixed Uiso
 At 1.2 times of:
  All C(H) groups, All C(H,H) groups, All N(H) groups
2. Restrained distances
 O206-N202 \\sim O6-N7
 with sigma of 0.02
 N202-O205 \\sim N7-O4
 with sigma of 0.02
 N202-O204 \\sim N7-O5
 with sigma of 0.02
 O206-O205 \\sim O6-O4
 with sigma of 0.04
 O206-O204 \\sim O6-O5
 with sigma of 0.04
 O205-O204 \\sim O4-O5
 with sigma of 0.04
3. Others
 Sof(O4)=Sof(N7)=Sof(O5)=Sof(O6)=1-FVAR(1)
 Sof(O206)=Sof(N202)=Sof(O205)=Sof(O204)=FVAR(1)
4.a Secondary CH2 refined with riding coordinates:
 C4(H4A,H4B), C104(H10A,H10B), C3(H3A,H3B), C23(H23A,H23B), C5(H5A,H5B),
 C107(H10C,H10D), C123(H12A,H12B), C6(H6A,H6B), C7(H7A,H7B), C105(H10E,H10F),
 C2(H2A,H2B), C115(H11A,H11B), C106(H10G,H10H), C103(H10I,H10J), C15(H15A,H15B),
  C101(H10K,H10L), C1(H1A,H1B), C102(H10M,H10N)
4.b Aromatic/amide H refined with riding coordinates:
 N104(H104), N4(H4), N106(H106), N6(H6), N5(H5), N105(H105), C110(H110),
 C111(H111), C130(H130), C22(H22), C30(H30), C114(H114), C118(H118), C113(H113),
  C18(H18), C126(H126), C112(H112), C10(H10), C129(H129), C21(H21), C19(H19),
 C14(H14), C29(H29), C128(H128), C127(H127), C26(H26), C28(H28), C122(H122),
 C20(H20), C119(H119), C27(H27), C13(H13), C11(H11), C121(H121), C12(H12),
 C120(H120)
;
_olex2_submission_special_instructions 'No special instructions were received'
_oxdiff_exptl_absorpt_empirical_details
;
Empirical correction (ABSPACK) includes:
- Absorption correction using spherical harmonics
- Frame scaling
;

loop_
_space_group_symop_operation_xyz
'x, y, z'
'-x+1/2, y+1/2, -z+1/2'
'-x, -y, -z'
'x-1/2, -y-1/2, z-1/2'

loop_
_atom_site_label
_atom_site_type_symbol
_atom_site_fract_x
_atom_site_fract_y
_atom_site_fract_z
_atom_site_U_iso_or_equiv
_atom_site_adp_type
_atom_site_occupancy
_atom_site_site_symmetry_order
_atom_site_calc_flag
_atom_site_refinement_flags_posn
_atom_site_refinement_flags_adp
_atom_site_refinement_flags_occupancy
_atom_site_disorder_assembly
_atom_site_disorder_group
O101 O 0.21714(5) 0.50416(7) 0.29946(5) 0.0216(2) Uani 1 1 d . . . . .
O1 O 0.79222(6) 1.02157(7) 0.21142(6) 0.0236(2) Uani 1 1 d . . . . .
O103 O 0.36635(6) 0.69164(7) 0.19658(6) 0.0261(2) Uani 1 1 d . . . . .
O102 O 0.25929(6) 0.33089(8) 0.22318(6) 0.0283(3) Uani 1 1 d . . . . .
O2 O 0.61506(6) 1.20890(7) 0.27781(6) 0.0270(3) Uani 1 1 d . . . . .
O3 O 0.75260(6) 0.84409(9) 0.27922(6) 0.0312(3) Uani 1 1 d . . . . .
N104 N 0.13761(6) 0.38860(8) 0.29055(6) 0.0184(3) Uani 1 1 d . . . . .
H104 H 0.131554 0.333229 0.306178 0.022 Uiso 1 1 calc R U . . .
N4 N 0.87620(6) 0.90982(8) 0.23123(6) 0.0196(3) Uani 1 1 d . . . . .
H4 H 0.885258 0.854107 0.218244 0.024 Uiso 1 1 calc R U . . .
N3 N 0.62138(6) 0.83035(8) 0.19497(6) 0.0181(2) Uani 1 1 d . . . . .
N1 N 0.69832(6) 0.90021(9) 0.12481(6) 0.0182(3) Uani 1 1 d . . . . .
N106 N 0.30941(7) 0.55689(9) 0.20199(6) 0.0211(3) Uani 1 1 d . . . . .
H106 H 0.311314 0.505405 0.225518 0.025 Uiso 1 1 calc R U . . .
N103 N 0.40558(6) 0.51107(9) 0.32397(6) 0.0199(3) Uani 1 1 d . . . . .
N101 N 0.32277(6) 0.38527(9) 0.37228(6) 0.0197(3) Uani 1 1 d . . . . .
N2 N 0.60651(7) 1.02616(8) 0.15791(6) 0.0188(3) Uani 1 1 d . . . . .
O206 O 0.44354(15) 0.1050(2) 0.05077(16) 0.0292(9) Uani 0.727(12) 1 d D . P A 1
N6 N 0.72755(7) 0.76483(9) 0.36371(6) 0.0221(3) Uani 1 1 d . . . . .
H6 H 0.693684 0.736107 0.373240 0.027 Uiso 1 1 calc R U . . .
N5 N 0.68692(7) 1.08515(9) 0.28471(6) 0.0223(3) Uani 1 1 d . . . . .
H5 H 0.697799 1.040535 0.260828 0.027 Uiso 1 1 calc R U . . .
N105 N 0.27129(7) 0.23859(9) 0.13812(7) 0.0238(3) Uani 1 1 d . . . . .
H105 H 0.301825 0.204944 0.126542 0.029 Uiso 1 1 calc R U . . .
N102 N 0.39390(7) 0.31396(9) 0.29538(7) 0.0227(3) Uani 1 1 d . . . . .
O202 O 0.55802(7) 0.59864(12) 0.43904(7) 0.0497(4) Uani 1 1 d . . . . .
O203 O 0.65645(8) 0.56448(10) 0.42813(8) 0.0496(4) Uani 1 1 d . . . . .
N201 N 0.60691(8) 0.61912(11) 0.41922(7) 0.0304(3) Uani 1 1 d . . . . .
O201 O 0.60727(8) 0.69535(11) 0.39039(9) 0.0601(5) Uani 1 1 d . . . . .
C108 C 0.20051(7) 0.42782(10) 0.31502(7) 0.0180(3) Uani 1 1 d . . . . .
C109 C 0.08078(7) 0.42932(10) 0.24191(7) 0.0169(3) Uani 1 1 d . . . . .
C110 C 0.03542(8) 0.36985(10) 0.19738(7) 0.0194(3) Uani 1 1 d . . . . .
H110 H 0.043658 0.304408 0.199696 0.023 Uiso 1 1 calc R U . . .
C8 C 0.81408(8) 0.94656(10) 0.19882(8) 0.0189(3) Uani 1 1 d . . . . .
C17 C 0.72515(8) 1.08812(10) 0.35387(8) 0.0198(3) Uani 1 1 d . . . . .
C124 C 0.35795(8) 0.62165(10) 0.22771(8) 0.0206(3) Uani 1 1 d . . . . .
C25 C 0.79178(8) 0.76184(10) 0.41408(8) 0.0219(3) Uani 1 1 d . . . . .
C4 C 0.55317(7) 0.87051(10) 0.16418(8) 0.0202(3) Uani 1 1 d . . . . .
H4A H 0.520011 0.839615 0.183194 0.024 Uiso 1 1 calc R U . . .
H4B H 0.538647 0.857951 0.115272 0.024 Uiso 1 1 calc R U . . .
C111 C -0.02191(8) 0.40557(11) 0.14948(8) 0.0222(3) Uani 1 1 d . . . . .
H111 H -0.052912 0.364637 0.119156 0.027 Uiso 1 1 calc R U . . .
C125 C 0.25527(8) 0.56365(10) 0.14036(7) 0.0193(3) Uani 1 1 d . . . . .
C104 C 0.45850(8) 0.46157(11) 0.30270(8) 0.0208(3) Uani 1 1 d . . . . .
H10A H 0.503702 0.489805 0.325647 0.025 Uiso 1 1 calc R U . . .
H10B H 0.449224 0.470433 0.253758 0.025 Uiso 1 1 calc R U . . .
C16 C 0.63590(8) 1.14280(10) 0.25145(8) 0.0214(3) Uani 1 1 d . . . . .
C3 C 0.55173(8) 0.97549(10) 0.17570(8) 0.0192(3) Uani 1 1 d . . . . .
H3A H 0.506740 1.000463 0.148555 0.023 Uiso 1 1 calc R U . . .
H3B H 0.556450 0.987117 0.223587 0.023 Uiso 1 1 calc R U . . .
C9 C 0.92807(8) 0.95247(10) 0.28409(8) 0.0206(3) Uani 1 1 d . . . . .
N202 N 0.40595(17) 0.1449(3) 0.07905(19) 0.0270(9) Uani 0.727(12) 1 d D . P A 1
C130 C 0.19194(8) 0.52756(10) 0.13888(8) 0.0219(3) Uani 1 1 d . . . . .
H130 H 0.186315 0.498998 0.177883 0.026 Uiso 1 1 calc R U . . .
C24 C 0.71150(8) 0.80627(10) 0.30266(8) 0.0205(3) Uani 1 1 d . . . . .
C22 C 0.79121(8) 1.05172(11) 0.37321(8) 0.0237(3) Uani 1 1 d . . . . .
H22 H 0.809922 1.027250 0.340345 0.028 Uiso 1 1 calc R U . . .
C30 C 0.84831(9) 0.81393(11) 0.41154(8) 0.0254(3) Uani 1 1 d . . . . .
H30 H 0.845347 0.853483 0.374254 0.030 Uiso 1 1 calc R U . . .
C114 C 0.06829(8) 0.52513(10) 0.23953(8) 0.0212(3) Uani 1 1 d . . . . .
H114 H 0.098649 0.565995 0.270518 0.025 Uiso 1 1 calc R U . . .
C116 C 0.29503(8) 0.28671(10) 0.19626(8) 0.0219(3) Uani 1 1 d . . . . .
C23 C 0.63505(8) 0.80445(10) 0.26491(7) 0.0211(3) Uani 1 1 d . . . . .
H23A H 0.616948 0.740892 0.267540 0.025 Uiso 1 1 calc R U . . .
H23B H 0.610918 0.848257 0.286612 0.025 Uiso 1 1 calc R U . . .
C5 C 0.64266(8) 0.76158(10) 0.15370(8) 0.0213(3) Uani 1 1 d . . . . .
H5A H 0.605615 0.715437 0.135593 0.026 Uiso 1 1 calc R U . . .
H5B H 0.683905 0.727839 0.181123 0.026 Uiso 1 1 calc R U . . .
C118 C 0.15007(9) 0.28868(11) 0.10184(8) 0.0245(3) Uani 1 1 d . . . . .
H118 H 0.156849 0.327113 0.140386 0.029 Uiso 1 1 calc R U . . .
C107 C 0.24980(7) 0.36512(11) 0.36669(8) 0.0222(3) Uani 1 1 d . . . . .
H10C H 0.242770 0.374484 0.411050 0.027 Uiso 1 1 calc R U . . .
H10D H 0.239575 0.298922 0.353684 0.027 Uiso 1 1 calc R U . . .
C117 C 0.20408(8) 0.23531(10) 0.09372(8) 0.0227(3) Uani 1 1 d . . . . .
C123 C 0.40062(8) 0.60751(11) 0.30020(8) 0.0237(3) Uani 1 1 d . . . . .
H12A H 0.447477 0.631061 0.305868 0.028 Uiso 1 1 calc R U . . .
H12B H 0.380839 0.645953 0.329061 0.028 Uiso 1 1 calc R U . . .
C113 C 0.01091(8) 0.56011(11) 0.19128(8) 0.0238(3) Uani 1 1 d . . . . .
H113 H 0.002222 0.625430 0.189295 0.029 Uiso 1 1 calc R U . . .
C6 C 0.65845(8) 0.81306(11) 0.09614(7) 0.0215(3) Uani 1 1 d . . . . .
H6A H 0.685811 0.772665 0.075589 0.026 Uiso 1 1 calc R U . . .
H6B H 0.615339 0.829915 0.061098 0.026 Uiso 1 1 calc R U . . .
C7 C 0.77362(8) 0.88410(11) 0.14168(8) 0.0204(3) Uani 1 1 d . . . . .
H7A H 0.788175 0.896386 0.101453 0.024 Uiso 1 1 calc R U . . .
H7B H 0.783841 0.817866 0.154579 0.024 Uiso 1 1 calc R U . . .
C18 C 0.69777(8) 1.12382(10) 0.40221(8) 0.0240(3) Uani 1 1 d . . . . .
H18 H 0.653059 1.150105 0.389290 0.029 Uiso 1 1 calc R U . . .
C126 C 0.26390(9) 0.60472(11) 0.08294(8) 0.0251(3) Uani 1 1 d . . . . .
H126 H 0.307129 0.629272 0.083444 0.030 Uiso 1 1 calc R U . . .
C112 C -0.03390(8) 0.50119(11) 0.14594(8) 0.0243(3) Uani 1 1 d . . . . .
H112 H -0.072580 0.526085 0.112658 0.029 Uiso 1 1 calc R U . . .
C105 C 0.41509(8) 0.50515(12) 0.39706(8) 0.0251(3) Uani 1 1 d . . . . .
H10E H 0.429221 0.566873 0.418150 0.030 Uiso 1 1 calc R U . . .
H10F H 0.451728 0.459559 0.417994 0.030 Uiso 1 1 calc R U . . .
C2 C 0.60399(8) 1.01547(11) 0.08682(8) 0.0228(3) Uani 1 1 d . . . . .
H2A H 0.590348 1.075457 0.062865 0.027 Uiso 1 1 calc R U . . .
H2B H 0.569367 0.967790 0.064904 0.027 Uiso 1 1 calc R U . . .
C10 C 0.97162(9) 0.89542(12) 0.33153(8) 0.0281(4) Uani 1 1 d . . . . .
H10 H 0.964340 0.829776 0.329800 0.034 Uiso 1 1 calc R U . . .
C115 C 0.37260(8) 0.28474(11) 0.22582(8) 0.0237(3) Uani 1 1 d . . . . .
H11A H 0.389420 0.220591 0.222580 0.028 Uiso 1 1 calc R U . . .
H11B H 0.393134 0.326758 0.199596 0.028 Uiso 1 1 calc R U . . .
C129 C 0.13693(9) 0.53306(11) 0.08072(8) 0.0273(3) Uani 1 1 d . . . . .
H129 H 0.093605 0.508527 0.079916 0.033 Uiso 1 1 calc R U . . .
C106 C 0.34841(8) 0.47478(12) 0.40894(8) 0.0247(3) Uani 1 1 d . . . . .
H10G H 0.356160 0.465726 0.457655 0.030 Uiso 1 1 calc R U . . .
H10H H 0.313438 0.524285 0.393078 0.030 Uiso 1 1 calc R U . . .
C103 C 0.46177(8) 0.35711(11) 0.31794(8) 0.0242(3) Uani 1 1 d . . . . .
H10I H 0.491992 0.326322 0.295317 0.029 Uiso 1 1 calc R U . . .
H10J H 0.481922 0.347483 0.366935 0.029 Uiso 1 1 calc R U . . .
C15 C 0.60624(9) 1.12448(10) 0.17683(8) 0.0250(3) Uani 1 1 d . . . . .
H15A H 0.558452 1.147662 0.161572 0.030 Uiso 1 1 calc R U . . .
H15B H 0.632729 1.160772 0.152904 0.030 Uiso 1 1 calc R U . . .
O205 O 0.35445(16) 0.1090(3) 0.08611(19) 0.0507(11) Uani 0.727(12) 1 d D . P A 1
C21 C 0.82979(9) 1.05112(11) 0.44047(9) 0.0283(4) Uani 1 1 d . . . . .
H21 H 0.875222 1.027264 0.453464 0.034 Uiso 1 1 calc R U . . .
C19 C 0.73649(9) 1.12055(11) 0.46930(9) 0.0295(4) Uani 1 1 d . . . . .
H19 H 0.717465 1.143016 0.502504 0.035 Uiso 1 1 calc R U . . .
C14 C 0.93875(9) 1.04889(11) 0.28605(9) 0.0270(4) Uani 1 1 d . . . . .
H14 H 0.908888 1.088465 0.253568 0.032 Uiso 1 1 calc R U . . .
C101 C 0.36749(8) 0.30211(12) 0.40056(8) 0.0266(4) Uani 1 1 d . . . . .
H10K H 0.344833 0.261669 0.425862 0.032 Uiso 1 1 calc R U . . .
H10L H 0.411891 0.323258 0.431602 0.032 Uiso 1 1 calc R U . . .
C29 C 0.90917(9) 0.80752(11) 0.46412(9) 0.0305(4) Uani 1 1 d . . . . .
H29 H 0.947780 0.843078 0.462495 0.037 Uiso 1 1 calc R U . . .
C128 C 0.14508(10) 0.57419(11) 0.02398(8) 0.0313(4) Uani 1 1 d . . . . .
H128 H 0.107276 0.578499 -0.015816 0.038 Uiso 1 1 calc R U . . .
C127 C 0.20822(10) 0.60908(12) 0.02507(8) 0.0319(4) Uani 1 1 d . . . . .
H127 H 0.213633 0.636483 -0.014398 0.038 Uiso 1 1 calc R U . . .
C1 C 0.67416(8) 0.98587(11) 0.08254(8) 0.0244(3) Uani 1 1 d . . . . .
H1A H 0.671018 0.972381 0.035243 0.029 Uiso 1 1 calc R U . . .
H1B H 0.707444 1.037311 0.098636 0.029 Uiso 1 1 calc R U . . .
C26 C 0.79719(9) 0.70314(12) 0.46900(8) 0.0274(4) Uani 1 1 d . . . . .
H26 H 0.758931 0.666882 0.470746 0.033 Uiso 1 1 calc R U . . .
C28 C 0.91436(10) 0.75034(12) 0.51861(8) 0.0313(4) Uani 1 1 d . . . . .
H28 H 0.956111 0.746964 0.554370 0.038 Uiso 1 1 calc R U . . .
C122 C 0.19238(9) 0.17681(12) 0.03753(9) 0.0306(4) Uani 1 1 d . . . . .
H122 H 0.228520 0.139107 0.032181 0.037 Uiso 1 1 calc R U . . .
C102 C 0.37917(9) 0.24776(11) 0.34226(9) 0.0272(4) Uani 1 1 d . . . . .
H10M H 0.418114 0.204105 0.359255 0.033 Uiso 1 1 calc R U . . .
H10N H 0.337809 0.210851 0.319207 0.033 Uiso 1 1 calc R U . . .
C20 C 0.80245(9) 1.08506(11) 0.48869(9) 0.0301(4) Uani 1 1 d . . . . .
H20 H 0.828752 1.084036 0.534797 0.036 Uiso 1 1 calc R U . . .
C119 C 0.08661(9) 0.28517(13) 0.05335(9) 0.0321(4) Uani 1 1 d . . . . .
H119 H 0.050052 0.322114 0.058572 0.038 Uiso 1 1 calc R U . . .
C27 C 0.85825(10) 0.69787(12) 0.52079(9) 0.0319(4) Uani 1 1 d . . . . .
H27 H 0.861699 0.658049 0.558044 0.038 Uiso 1 1 calc R U . . .
C13 C 0.99349(9) 1.08603(12) 0.33604(10) 0.0343(4) Uani 1 1 d . . . . .
H13 H 1.001350 1.151537 0.337336 0.041 Uiso 1 1 calc R U . . .
C11 C 1.02598(10) 0.93352(14) 0.38172(9) 0.0362(4) Uani 1 1 d . . . . .
H11 H 1.055667 0.894039 0.414417 0.043 Uiso 1 1 calc R U . . .
C121 C 0.12868(10) 0.17372(14) -0.01000(10) 0.0391(5) Uani 1 1 d . . . . .
H121 H 0.121045 0.133896 -0.047947 0.047 Uiso 1 1 calc R U . . .
C12 C 1.03696(10) 1.02936(14) 0.38413(10) 0.0381(4) Uani 1 1 d . . . . .
H12 H 1.074000 1.055812 0.418501 0.046 Uiso 1 1 calc R U . . .
C120 C 0.07570(10) 0.22871(15) -0.00250(10) 0.0401(5) Uani 1 1 d . . . . .
H120 H 0.032063 0.227510 -0.035701 0.048 Uiso 1 1 calc R U . . .
O204 O 0.4217(3) 0.2262(2) 0.09991(19) 0.0742(13) Uani 0.727(12) 1 d D . P A 1
H101 H 0.3261(9) 0.3916(12) 0.3300(9) 0.025(5) Uiso 1 1 d . . . . .
H1 H 0.6877(9) 0.9104(12) 0.1641(9) 0.025(5) Uiso 1 1 d . . . . .
O4 O 0.3519(6) 0.0556(10) 0.0762(5) 0.078(3) Uani 0.273(12) 1 d D . P A 2
N7 N 0.3931(10) 0.1157(17) 0.0747(9) 0.142(15) Uani 0.273(12) 1 d D . P A 2
O5 O 0.3909(7) 0.1950(11) 0.0998(6) 0.091(4) Uani 0.273(12) 1 d D . P A 2
O6 O 0.4393(8) 0.0918(15) 0.0506(8) 0.149(9) Uani 0.273(12) 1 d D . P A 2

loop_
_atom_site_aniso_label
_atom_site_aniso_U_11
_atom_site_aniso_U_22
_atom_site_aniso_U_33
_atom_site_aniso_U_23
_atom_site_aniso_U_13
_atom_site_aniso_U_12
O101 0.0198(5) 0.0210(5) 0.0244(6) 0.0027(4) 0.0076(4) -0.0050(4)
O1 0.0262(6) 0.0207(5) 0.0277(6) 0.0006(4) 0.0138(5) 0.0059(5)
O103 0.0327(6) 0.0153(5) 0.0322(6) 0.0016(4) 0.0125(5) 0.0004(5)
O102 0.0290(6) 0.0314(6) 0.0244(6) -0.0042(5) 0.0076(5) 0.0089(5)
O2 0.0294(6) 0.0145(5) 0.0387(7) -0.0028(5) 0.0127(5) 0.0014(5)
O3 0.0270(6) 0.0473(7) 0.0192(6) 0.0038(5) 0.0069(5) -0.0135(5)
N104 0.0157(6) 0.0160(6) 0.0232(6) 0.0028(5) 0.0054(5) -0.0014(5)
N4 0.0169(6) 0.0153(6) 0.0274(7) -0.0020(5) 0.0079(5) 0.0000(5)
N3 0.0195(6) 0.0179(6) 0.0177(6) -0.0023(5) 0.0070(5) 0.0005(5)
N1 0.0178(6) 0.0218(6) 0.0165(6) 0.0017(5) 0.0073(5) 0.0050(5)
N106 0.0214(7) 0.0182(6) 0.0221(6) 0.0049(5) 0.0043(5) -0.0002(5)
N103 0.0181(6) 0.0239(6) 0.0174(6) 0.0009(5) 0.0047(5) -0.0027(5)
N101 0.0156(6) 0.0270(7) 0.0165(6) 0.0061(5) 0.0049(5) -0.0018(5)
N2 0.0212(6) 0.0175(6) 0.0186(6) 0.0009(5) 0.0072(5) 0.0024(5)
O206 0.0220(14) 0.0475(16) 0.0160(15) -0.0062(11) 0.0028(11) 0.0158(12)
N6 0.0237(7) 0.0222(6) 0.0229(7) 0.0042(5) 0.0108(5) 0.0000(5)
N5 0.0243(7) 0.0181(6) 0.0240(7) -0.0052(5) 0.0069(6) 0.0033(5)
N105 0.0293(7) 0.0195(6) 0.0271(7) -0.0026(5) 0.0152(6) 0.0008(5)
N102 0.0223(7) 0.0205(6) 0.0259(7) 0.0076(5) 0.0082(6) -0.0003(5)
O202 0.0241(7) 0.0812(11) 0.0408(8) 0.0226(7) 0.0055(6) -0.0179(7)
O203 0.0609(10) 0.0375(8) 0.0611(10) 0.0099(7) 0.0345(8) 0.0090(7)
N201 0.0347(8) 0.0366(8) 0.0218(7) 0.0014(6) 0.0115(6) -0.0107(7)
O201 0.0502(9) 0.0464(9) 0.0988(13) 0.0389(9) 0.0450(10) 0.0100(7)
C108 0.0170(7) 0.0217(7) 0.0173(7) -0.0006(6) 0.0081(6) -0.0007(6)
C109 0.0149(7) 0.0179(7) 0.0202(7) 0.0026(5) 0.0084(6) 0.0013(5)
C110 0.0207(7) 0.0161(7) 0.0224(7) 0.0009(6) 0.0078(6) 0.0007(6)
C8 0.0193(7) 0.0193(7) 0.0221(7) 0.0048(6) 0.0123(6) 0.0009(6)
C17 0.0222(8) 0.0135(6) 0.0240(8) -0.0032(6) 0.0077(6) -0.0046(6)
C124 0.0210(7) 0.0161(7) 0.0270(8) -0.0010(6) 0.0106(6) 0.0036(6)
C25 0.0301(8) 0.0186(7) 0.0190(7) -0.0007(6) 0.0104(6) 0.0061(6)
C4 0.0167(7) 0.0227(7) 0.0210(7) -0.0045(6) 0.0056(6) -0.0019(6)
C111 0.0206(7) 0.0253(8) 0.0201(7) 0.0003(6) 0.0052(6) -0.0006(6)
C125 0.0234(8) 0.0150(7) 0.0192(7) -0.0007(5) 0.0061(6) 0.0030(6)
C104 0.0165(7) 0.0252(8) 0.0212(7) 0.0034(6) 0.0065(6) -0.0017(6)
C16 0.0208(7) 0.0129(7) 0.0317(8) -0.0003(6) 0.0095(6) -0.0026(6)
C3 0.0160(7) 0.0218(7) 0.0195(7) -0.0008(6) 0.0051(6) 0.0027(6)
C9 0.0180(7) 0.0201(7) 0.0274(8) -0.0036(6) 0.0122(6) -0.0036(6)
N202 0.0244(14) 0.0441(19) 0.0128(13) -0.0054(12) 0.0064(9) 0.0164(13)
C130 0.0260(8) 0.0190(7) 0.0210(8) 0.0013(6) 0.0073(6) -0.0002(6)
C24 0.0255(8) 0.0185(7) 0.0200(7) -0.0028(6) 0.0107(6) -0.0027(6)
C22 0.0260(8) 0.0206(7) 0.0270(8) -0.0020(6) 0.0118(7) 0.0005(6)
C30 0.0337(9) 0.0200(7) 0.0209(8) 0.0003(6) 0.0062(7) -0.0007(7)
C114 0.0190(7) 0.0172(7) 0.0301(8) -0.0004(6) 0.0113(6) -0.0010(6)
C116 0.0283(8) 0.0156(7) 0.0238(8) 0.0029(6) 0.0110(7) 0.0015(6)
C23 0.0246(8) 0.0200(7) 0.0212(8) -0.0005(6) 0.0107(6) -0.0035(6)
C5 0.0217(7) 0.0183(7) 0.0235(8) -0.0058(6) 0.0064(6) -0.0001(6)
C118 0.0322(9) 0.0219(8) 0.0220(8) -0.0040(6) 0.0122(7) -0.0059(7)
C107 0.0159(7) 0.0296(8) 0.0218(8) 0.0066(6) 0.0067(6) -0.0037(6)
C117 0.0305(8) 0.0186(7) 0.0234(8) -0.0011(6) 0.0150(7) -0.0070(6)
C123 0.0235(8) 0.0211(7) 0.0253(8) -0.0046(6) 0.0056(6) -0.0047(6)
C113 0.0229(8) 0.0184(7) 0.0346(9) 0.0055(6) 0.0154(7) 0.0052(6)
C6 0.0208(7) 0.0240(8) 0.0185(7) -0.0059(6) 0.0043(6) 0.0032(6)
C7 0.0183(7) 0.0240(7) 0.0205(7) 0.0011(6) 0.0085(6) 0.0060(6)
C18 0.0227(8) 0.0188(7) 0.0334(9) -0.0067(6) 0.0130(7) -0.0051(6)
C126 0.0314(9) 0.0216(7) 0.0254(8) 0.0018(6) 0.0131(7) 0.0008(7)
C112 0.0184(8) 0.0281(8) 0.0271(8) 0.0076(7) 0.0080(6) 0.0063(6)
C105 0.0193(8) 0.0363(9) 0.0178(7) -0.0006(6) 0.0028(6) -0.0064(7)
C2 0.0232(8) 0.0269(8) 0.0190(7) 0.0060(6) 0.0074(6) 0.0083(6)
C10 0.0268(9) 0.0265(8) 0.0298(9) 0.0006(7) 0.0070(7) -0.0085(7)
C115 0.0265(8) 0.0170(7) 0.0302(9) 0.0020(6) 0.0125(7) 0.0027(6)
C129 0.0257(8) 0.0231(8) 0.0298(9) -0.0021(7) 0.0034(7) -0.0011(7)
C106 0.0218(8) 0.0353(9) 0.0166(7) -0.0015(6) 0.0053(6) -0.0065(7)
C103 0.0180(7) 0.0281(8) 0.0270(8) 0.0108(6) 0.0076(6) 0.0041(6)
C15 0.0292(9) 0.0154(7) 0.0290(9) 0.0037(6) 0.0066(7) 0.0038(6)
O205 0.0359(15) 0.068(3) 0.0535(17) -0.0164(14) 0.0222(12) 0.0002(13)
C21 0.0273(9) 0.0234(8) 0.0321(9) 0.0003(7) 0.0061(7) -0.0005(7)
C19 0.0402(10) 0.0241(8) 0.0289(9) -0.0086(7) 0.0176(8) -0.0076(7)
C14 0.0242(8) 0.0196(7) 0.0419(10) -0.0064(7) 0.0171(8) -0.0014(6)
C101 0.0186(8) 0.0339(9) 0.0263(8) 0.0172(7) 0.0051(6) 0.0031(7)
C29 0.0334(10) 0.0235(8) 0.0300(9) -0.0030(7) 0.0028(7) -0.0021(7)
C128 0.0394(10) 0.0234(8) 0.0225(8) 0.0001(6) -0.0032(7) 0.0031(7)
C127 0.0489(11) 0.0268(8) 0.0204(8) 0.0039(7) 0.0110(8) 0.0015(8)
C1 0.0256(8) 0.0277(8) 0.0221(8) 0.0081(6) 0.0105(7) 0.0074(7)
C26 0.0329(9) 0.0280(8) 0.0265(8) 0.0049(7) 0.0165(7) 0.0088(7)
C28 0.0364(10) 0.0300(9) 0.0226(8) -0.0013(7) 0.0018(7) 0.0111(8)
C122 0.0378(10) 0.0287(9) 0.0344(9) -0.0112(7) 0.0245(8) -0.0123(7)
C102 0.0248(8) 0.0217(8) 0.0357(9) 0.0139(7) 0.0103(7) 0.0036(6)
C20 0.0379(10) 0.0252(8) 0.0239(8) -0.0037(7) 0.0048(7) -0.0066(7)
C119 0.0303(9) 0.0384(10) 0.0297(9) -0.0087(7) 0.0125(7) -0.0067(8)
C27 0.0404(10) 0.0347(9) 0.0237(8) 0.0091(7) 0.0144(8) 0.0164(8)
C13 0.0299(9) 0.0258(8) 0.0538(12) -0.0176(8) 0.0229(9) -0.0076(7)
C11 0.0304(10) 0.0431(11) 0.0318(10) 0.0005(8) 0.0046(8) -0.0112(8)
C121 0.0420(11) 0.0480(11) 0.0340(10) -0.0227(9) 0.0216(9) -0.0217(9)
C12 0.0301(10) 0.0438(11) 0.0418(11) -0.0199(9) 0.0133(8) -0.0173(8)
C120 0.0322(10) 0.0573(12) 0.0316(10) -0.0171(9) 0.0109(8) -0.0164(9)
O204 0.088(3) 0.0563(18) 0.101(2) -0.0397(16) 0.064(2) -0.0171(16)
O4 0.146(9) 0.049(6) 0.042(4) -0.001(4) 0.034(5) 0.035(6)
N7 0.25(3) 0.095(18) 0.026(7) -0.025(9) -0.036(12) 0.11(2)
O5 0.083(8) 0.081(8) 0.145(9) -0.034(6) 0.086(7) -0.002(6)
O6 0.107(12) 0.26(2) 0.061(9) -0.052(10) -0.002(8) 0.130(12)

loop_
_atom_type_symbol
_atom_type_description
_atom_type_scat_dispersion_real
_atom_type_scat_dispersion_imag
_atom_type_scat_source
C C 0.0033 0.0016 'International Tables Vol C Tables 4.2.6.8 and 6.1.1.4'
H H 0.0000 0.0000 'International Tables Vol C Tables 4.2.6.8 and 6.1.1.4'
N N 0.0061 0.0033 'International Tables Vol C Tables 4.2.6.8 and 6.1.1.4'
O O 0.0106 0.0060 'International Tables Vol C Tables 4.2.6.8 and 6.1.1.4'

loop_
_geom_angle_atom_site_label_1
_geom_angle_atom_site_label_2
_geom_angle_atom_site_label_3
_geom_angle
_geom_angle_site_symmetry_1
_geom_angle_site_symmetry_3
_geom_angle_publ_flag
C108 N104 H104 117.3 . . ?
C108 N104 C109 125.41(12) . . ?
C109 N104 H104 117.3 . . ?
C8 N4 H4 116.9 . . ?
C8 N4 C9 126.21(13) . . ?
C9 N4 H4 116.9 . . ?
C23 N3 C4 114.06(11) . . ?
C23 N3 C5 115.01(12) . . ?
C5 N3 C4 114.93(12) . . ?
C6 N1 H1 103.7(11) . . ?
C7 N1 C6 111.17(11) . . ?
C7 N1 C1 113.33(12) . . ?
C7 N1 H1 108.8(11) . . ?
C1 N1 C6 113.49(12) . . ?
C1 N1 H1 105.6(11) . . ?
C124 N106 H106 116.9 . . ?
C124 N106 C125 126.26(13) . . ?
C125 N106 H106 116.9 . . ?
C104 N103 C105 113.98(12) . . ?
C123 N103 C104 109.46(12) . . ?
C123 N103 C105 112.23(12) . . ?
C107 N101 C106 113.00(12) . . ?
C107 N101 C101 110.65(12) . . ?
C107 N101 H101 108.3(11) . . ?
C106 N101 C101 113.37(12) . . ?
C106 N101 H101 107.0(11) . . ?
C101 N101 H101 104.0(11) . . ?
C3 N2 C2 113.98(12) . . ?
C15 N2 C3 109.80(12) . . ?
C15 N2 C2 111.68(12) . . ?
C25 N6 H6 115.9 . . ?
C24 N6 H6 115.9 . . ?
C24 N6 C25 128.22(13) . . ?
C17 N5 H5 116.3 . . ?
C16 N5 H5 116.3 . . ?
C16 N5 C17 127.42(13) . . ?
C116 N105 H105 115.8 . . ?
C116 N105 C117 128.41(13) . . ?
C117 N105 H105 115.8 . . ?
C115 N102 C103 114.32(12) . . ?
C115 N102 C102 115.26(13) . . ?
C102 N102 C103 115.40(13) . . ?
O202 N201 O203 120.59(15) . . ?
O202 N201 O201 119.76(17) . . ?
O201 N201 O203 119.65(15) . . ?
O101 C108 N104 125.62(14) . . ?
O101 C108 C107 122.55(14) . . ?
N104 C108 C107 111.82(12) . . ?
C110 C109 N104 117.68(13) . . ?
C110 C109 C114 120.10(14) . . ?
C114 C109 N104 122.17(14) . . ?
C109 C110 H110 119.9 . . ?
C111 C110 C109 120.27(14) . . ?
C111 C110 H110 119.9 . . ?
O1 C8 N4 125.74(15) . . ?
O1 C8 C7 122.55(14) . . ?
N4 C8 C7 111.68(12) . . ?
C22 C17 N5 118.08(13) . . ?
C22 C17 C18 119.88(15) . . ?
C18 C17 N5 122.02(14) . . ?
O103 C124 N106 123.57(15) . . ?
O103 C124 C123 120.33(14) . . ?
N106 C124 C123 116.00(13) . . ?
C30 C25 N6 123.50(14) . . ?
C30 C25 C26 119.63(15) . . ?
C26 C25 N6 116.87(15) . . ?
N3 C4 H4A 109.1 . . ?
N3 C4 H4B 109.1 . . ?
N3 C4 C3 112.28(12) . . ?
H4A C4 H4B 107.9 . . ?
C3 C4 H4A 109.1 . . ?
C3 C4 H4B 109.1 . . ?
C110 C111 H111 120.0 . . ?
C110 C111 C112 119.91(15) . . ?
C112 C111 H111 120.0 . . ?
C130 C125 N106 117.37(13) . . ?
C130 C125 C126 120.04(15) . . ?
C126 C125 N106 122.59(14) . . ?
N103 C104 H10A 108.9 . . ?
N103 C104 H10B 108.9 . . ?
N103 C104 C103 113.43(12) . . ?
H10A C104 H10B 107.7 . . ?
C103 C104 H10A 108.9 . . ?
C103 C104 H10B 108.9 . . ?
O2 C16 N5 123.97(15) . . ?
O2 C16 C15 120.52(14) . . ?
N5 C16 C15 115.46(13) . . ?
N2 C3 C4 113.06(12) . . ?
N2 C3 H3A 109.0 . . ?
N2 C3 H3B 109.0 . . ?
C4 C3 H3A 109.0 . . ?
C4 C3 H3B 109.0 . . ?
H3A C3 H3B 107.8 . . ?
C10 C9 N4 118.17(13) . . ?
C10 C9 C14 120.15(15) . . ?
C14 C9 N4 121.51(15) . . ?
O206 N202 O204 117.5(3) . . ?
O205 N202 O206 123.2(4) . . ?
O205 N202 O204 119.3(3) . . ?
C125 C130 H130 119.9 . . ?
C129 C130 C125 120.22(15) . . ?
C129 C130 H130 119.9 . . ?
O3 C24 N6 124.97(15) . . ?
O3 C24 C23 121.68(14) . . ?
N6 C24 C23 113.33(12) . . ?
C17 C22 H22 120.0 . . ?
C21 C22 C17 120.02(15) . . ?
C21 C22 H22 120.0 . . ?
C25 C30 H30 120.3 . . ?
C29 C30 C25 119.35(15) . . ?
C29 C30 H30 120.3 . . ?
C109 C114 H114 120.4 . . ?
C113 C114 C109 119.12(15) . . ?
C113 C114 H114 120.4 . . ?
O102 C116 N105 125.01(15) . . ?
O102 C116 C115 121.33(14) . . ?
N105 C116 C115 113.62(13) . . ?
N3 C23 C24 111.66(12) . . ?
N3 C23 H23A 109.3 . . ?
N3 C23 H23B 109.3 . . ?
C24 C23 H23A 109.3 . . ?
C24 C23 H23B 109.3 . . ?
H23A C23 H23B 107.9 . . ?
N3 C5 H5A 110.0 . . ?
N3 C5 H5B 110.0 . . ?
N3 C5 C6 108.29(12) . . ?
H5A C5 H5B 108.4 . . ?
C6 C5 H5A 110.0 . . ?
C6 C5 H5B 110.0 . . ?
C117 C118 H118 120.2 . . ?
C119 C118 H118 120.2 . . ?
C119 C118 C117 119.54(15) . . ?
N101 C107 C108 111.90(12) . . ?
N101 C107 H10C 109.2 . . ?
N101 C107 H10D 109.2 . . ?
C108 C107 H10C 109.2 . . ?
C108 C107 H10D 109.2 . . ?
H10C C107 H10D 107.9 . . ?
C118 C117 N105 123.62(14) . . ?
C118 C117 C122 119.28(16) . . ?
C122 C117 N105 117.07(15) . . ?
N103 C123 C124 115.21(12) . . ?
N103 C123 H12A 108.5 . . ?
N103 C123 H12B 108.5 . . ?
C124 C123 H12A 108.5 . . ?
C124 C123 H12B 108.5 . . ?
H12A C123 H12B 107.5 . . ?
C114 C113 H113 119.5 . . ?
C112 C113 C114 121.00(14) . . ?
C112 C113 H113 119.5 . . ?
N1 C6 C5 107.73(11) . . ?
N1 C6 H6A 110.2 . . ?
N1 C6 H6B 110.2 . . ?
C5 C6 H6A 110.2 . . ?
C5 C6 H6B 110.2 . . ?
H6A C6 H6B 108.5 . . ?
N1 C7 C8 111.82(12) . . ?
N1 C7 H7A 109.3 . . ?
N1 C7 H7B 109.3 . . ?
C8 C7 H7A 109.3 . . ?
C8 C7 H7B 109.3 . . ?
H7A C7 H7B 107.9 . . ?
C17 C18 H18 120.4 . . ?
C19 C18 C17 119.24(15) . . ?
C19 C18 H18 120.4 . . ?
C125 C126 H126 120.6 . . ?
C127 C126 C125 118.84(16) . . ?
C127 C126 H126 120.6 . . ?
C111 C112 H112 120.2 . . ?
C113 C112 C111 119.58(15) . . ?
C113 C112 H112 120.2 . . ?
N103 C105 H10E 109.7 . . ?
N103 C105 H10F 109.7 . . ?
N103 C105 C106 109.99(12) . . ?
H10E C105 H10F 108.2 . . ?
C106 C105 H10E 109.7 . . ?
C106 C105 H10F 109.7 . . ?
N2 C2 H2A 109.7 . . ?
N2 C2 H2B 109.7 . . ?
N2 C2 C1 110.05(13) . . ?
H2A C2 H2B 108.2 . . ?
C1 C2 H2A 109.7 . . ?
C1 C2 H2B 109.7 . . ?
C9 C10 H10 119.9 . . ?
C9 C10 C11 120.30(16) . . ?
C11 C10 H10 119.9 . . ?
N102 C115 C116 111.13(12) . . ?
N102 C115 H11A 109.4 . . ?
N102 C115 H11B 109.4 . . ?
C116 C115 H11A 109.4 . . ?
C116 C115 H11B 109.4 . . ?
H11A C115 H11B 108.0 . . ?
C130 C129 H129 120.0 . . ?
C128 C129 C130 119.95(16) . . ?
C128 C129 H129 120.0 . . ?
N101 C106 C105 110.55(13) . . ?
N101 C106 H10G 109.5 . . ?
N101 C106 H10H 109.5 . . ?
C105 C106 H10G 109.5 . . ?
C105 C106 H10H 109.5 . . ?
H10G C106 H10H 108.1 . . ?
N102 C103 C104 111.69(13) . . ?
N102 C103 H10I 109.3 . . ?
N102 C103 H10J 109.3 . . ?
C104 C103 H10I 109.3 . . ?
C104 C103 H10J 109.3 . . ?
H10I C103 H10J 107.9 . . ?
N2 C15 C16 114.32(12) . . ?
N2 C15 H15A 108.7 . . ?
N2 C15 H15B 108.7 . . ?
C16 C15 H15A 108.7 . . ?
C16 C15 H15B 108.7 . . ?
H15A C15 H15B 107.6 . . ?
C22 C21 H21 119.8 . . ?
C20 C21 C22 120.30(16) . . ?
C20 C21 H21 119.8 . . ?
C18 C19 H19 119.5 . . ?
C20 C19 C18 121.02(15) . . ?
C20 C19 H19 119.5 . . ?
C9 C14 H14 120.5 . . ?
C13 C14 C9 119.04(17) . . ?
C13 C14 H14 120.5 . . ?
N101 C101 H10K 110.0 . . ?
N101 C101 H10L 110.0 . . ?
N101 C101 C102 108.31(12) . . ?
H10K C101 H10L 108.4 . . ?
C102 C101 H10K 110.0 . . ?
C102 C101 H10L 110.0 . . ?
C30 C29 H29 119.5 . . ?
C28 C29 C30 121.06(17) . . ?
C28 C29 H29 119.5 . . ?
C129 C128 H128 120.0 . . ?
C129 C128 C127 119.95(16) . . ?
C127 C128 H128 120.0 . . ?
C126 C127 H127 119.5 . . ?
C128 C127 C126 121.00(15) . . ?
C128 C127 H127 119.5 . . ?
N1 C1 C2 109.79(12) . . ?
N1 C1 H1A 109.7 . . ?
N1 C1 H1B 109.7 . . ?
C2 C1 H1A 109.7 . . ?
C2 C1 H1B 109.7 . . ?
H1A C1 H1B 108.2 . . ?
C25 C26 H26 120.0 . . ?
C27 C26 C25 120.04(16) . . ?
C27 C26 H26 120.0 . . ?
C29 C28 H28 120.2 . . ?
C29 C28 C27 119.52(17) . . ?
C27 C28 H28 120.2 . . ?
C117 C122 H122 119.8 . . ?
C121 C122 C117 120.33(16) . . ?
C121 C122 H122 119.8 . . ?
N102 C102 C101 108.72(13) . . ?
N102 C102 H10M 109.9 . . ?
N102 C102 H10N 109.9 . . ?
C101 C102 H10M 109.9 . . ?
C101 C102 H10N 109.9 . . ?
H10M C102 H10N 108.3 . . ?
C21 C20 C19 119.51(16) . . ?
C21 C20 H20 120.2 . . ?
C19 C20 H20 120.2 . . ?
C118 C119 H119 119.5 . . ?
C120 C119 C118 120.92(17) . . ?
C120 C119 H119 119.5 . . ?
C26 C27 C28 120.39(16) . . ?
C26 C27 H27 119.8 . . ?
C28 C27 H27 119.8 . . ?
C14 C13 H13 119.4 . . ?
C12 C13 C14 121.12(16) . . ?
C12 C13 H13 119.4 . . ?
C10 C11 H11 120.0 . . ?
C10 C11 C12 119.97(19) . . ?
C12 C11 H11 120.0 . . ?
C122 C121 H121 119.9 . . ?
C122 C121 C120 120.10(16) . . ?
C120 C121 H121 119.9 . . ?
C13 C12 C11 119.42(17) . . ?
C13 C12 H12 120.3 . . ?
C11 C12 H12 120.3 . . ?
C119 C120 C121 119.80(18) . . ?
C119 C120 H120 120.1 . . ?
C121 C120 H120 120.1 . . ?
O4 N7 O5 121.1(15) . . ?
O4 N7 O6 115.8(15) . . ?
O6 N7 O5 122.9(17) . . ?

loop_
_geom_bond_atom_site_label_1
_geom_bond_atom_site_label_2
_geom_bond_distance
_geom_bond_site_symmetry_2
_geom_bond_publ_flag
O101 C108 1.2177(17) . ?
O1 C8 1.2224(17) . ?
O103 C124 1.2345(18) . ?
O102 C116 1.2265(18) . ?
O2 C16 1.2345(18) . ?
O3 C24 1.2223(18) . ?
N104 H104 0.8800 . ?
N104 C108 1.3546(19) . ?
N104 C109 1.4166(19) . ?
N4 H4 0.8800 . ?
N4 C8 1.3524(19) . ?
N4 C9 1.416(2) . ?
N3 C4 1.4658(19) . ?
N3 C23 1.4503(19) . ?
N3 C5 1.4604(18) . ?
N1 C6 1.5108(19) . ?
N1 C7 1.4921(18) . ?
N1 C1 1.5036(19) . ?
N1 H1 0.923(18) . ?
N106 H106 0.8800 . ?
N106 C124 1.346(2) . ?
N106 C125 1.4237(19) . ?
N103 C104 1.4729(19) . ?
N103 C123 1.4595(19) . ?
N103 C105 1.4825(19) . ?
N101 C107 1.4919(18) . ?
N101 C106 1.503(2) . ?
N101 C101 1.508(2) . ?
N101 H101 0.911(18) . ?
N2 C3 1.4760(19) . ?
N2 C2 1.4792(19) . ?
N2 C15 1.4619(19) . ?
O206 N202 1.244(4) . ?
N6 H6 0.8800 . ?
N6 C25 1.413(2) . ?
N6 C24 1.3536(19) . ?
N5 H5 0.8800 . ?
N5 C17 1.419(2) . ?
N5 C16 1.346(2) . ?
N105 H105 0.8800 . ?
N105 C116 1.352(2) . ?
N105 C117 1.407(2) . ?
N102 C115 1.446(2) . ?
N102 C103 1.462(2) . ?
N102 C102 1.4593(19) . ?
O202 N201 1.2306(18) . ?
O203 N201 1.249(2) . ?
N201 O201 1.2473(19) . ?
C108 C107 1.525(2) . ?
C109 C110 1.388(2) . ?
C109 C114 1.393(2) . ?
C110 H110 0.9500 . ?
C110 C111 1.388(2) . ?
C8 C7 1.519(2) . ?
C17 C22 1.390(2) . ?
C17 C18 1.394(2) . ?
C124 C123 1.514(2) . ?
C25 C30 1.392(2) . ?
C25 C26 1.399(2) . ?
C4 H4A 0.9900 . ?
C4 H4B 0.9900 . ?
C4 C3 1.523(2) . ?
C111 H111 0.9500 . ?
C111 C112 1.388(2) . ?
C125 C130 1.388(2) . ?
C125 C126 1.395(2) . ?
C104 H10A 0.9900 . ?
C104 H10B 0.9900 . ?
C104 C103 1.525(2) . ?
C16 C15 1.514(2) . ?
C3 H3A 0.9900 . ?
C3 H3B 0.9900 . ?
C9 C10 1.380(2) . ?
C9 C14 1.395(2) . ?
N202 O205 1.223(5) . ?
N202 O204 1.249(5) . ?
C130 H130 0.9500 . ?
C130 C129 1.385(2) . ?
C24 C23 1.524(2) . ?
C22 H22 0.9500 . ?
C22 C21 1.387(2) . ?
C30 H30 0.9500 . ?
C30 C29 1.391(2) . ?
C114 H114 0.9500 . ?
C114 C113 1.388(2) . ?
C116 C115 1.520(2) . ?
C23 H23A 0.9900 . ?
C23 H23B 0.9900 . ?
C5 H5A 0.9900 . ?
C5 H5B 0.9900 . ?
C5 C6 1.527(2) . ?
C118 H118 0.9500 . ?
C118 C117 1.397(2) . ?
C118 C119 1.384(2) . ?
C107 H10C 0.9900 . ?
C107 H10D 0.9900 . ?
C117 C122 1.402(2) . ?
C123 H12A 0.9900 . ?
C123 H12B 0.9900 . ?
C113 H113 0.9500 . ?
C113 C112 1.386(2) . ?
C6 H6A 0.9900 . ?
C6 H6B 0.9900 . ?
C7 H7A 0.9900 . ?
C7 H7B 0.9900 . ?
C18 H18 0.9500 . ?
C18 C19 1.385(2) . ?
C126 H126 0.9500 . ?
C126 C127 1.388(2) . ?
C112 H112 0.9500 . ?
C105 H10E 0.9900 . ?
C105 H10F 0.9900 . ?
C105 C106 1.525(2) . ?
C2 H2A 0.9900 . ?
C2 H2B 0.9900 . ?
C2 C1 1.527(2) . ?
C10 H10 0.9500 . ?
C10 C11 1.387(2) . ?
C115 H11A 0.9900 . ?
C115 H11B 0.9900 . ?
C129 H129 0.9500 . ?
C129 C128 1.379(2) . ?
C106 H10G 0.9900 . ?
C106 H10H 0.9900 . ?
C103 H10I 0.9900 . ?
C103 H10J 0.9900 . ?
C15 H15A 0.9900 . ?
C15 H15B 0.9900 . ?
C21 H21 0.9500 . ?
C21 C20 1.382(2) . ?
C19 H19 0.9500 . ?
C19 C20 1.384(3) . ?
C14 H14 0.9500 . ?
C14 C13 1.384(2) . ?
C101 H10K 0.9900 . ?
C101 H10L 0.9900 . ?
C101 C102 1.525(2) . ?
C29 H29 0.9500 . ?
C29 C28 1.380(2) . ?
C128 H128 0.9500 . ?
C128 C127 1.381(3) . ?
C127 H127 0.9500 . ?
C1 H1A 0.9900 . ?
C1 H1B 0.9900 . ?
C26 H26 0.9500 . ?
C26 C27 1.384(2) . ?
C28 H28 0.9500 . ?
C28 C27 1.386(3) . ?
C122 H122 0.9500 . ?
C122 C121 1.379(3) . ?
C102 H10M 0.9900 . ?
C102 H10N 0.9900 . ?
C20 H20 0.9500 . ?
C119 H119 0.9500 . ?
C119 C120 1.381(2) . ?
C27 H27 0.9500 . ?
C13 H13 0.9500 . ?
C13 C12 1.384(3) . ?
C11 H11 0.9500 . ?
C11 C12 1.388(3) . ?
C121 H121 0.9500 . ?
C121 C120 1.388(3) . ?
C12 H12 0.9500 . ?
C120 H120 0.9500 . ?
O4 N7 1.212(16) . ?
N7 O5 1.256(15) . ?
N7 O6 1.248(15) . ?

loop_
_geom_torsion_atom_site_label_1
_geom_torsion_atom_site_label_2
_geom_torsion_atom_site_label_3
_geom_torsion_atom_site_label_4
_geom_torsion
_geom_torsion_site_symmetry_1
_geom_torsion_site_symmetry_2
_geom_torsion_site_symmetry_3
_geom_torsion_site_symmetry_4
_geom_torsion_publ_flag
O101 C108 C107 N101 -25.0(2) . . . . ?
O1 C8 C7 N1 -25.66(19) . . . . ?
O103 C124 C123 N103 -158.12(13) . . . . ?
O102 C116 C115 N102 17.8(2) . . . . ?
O2 C16 C15 N2 -149.91(14) . . . . ?
O3 C24 C23 N3 14.3(2) . . . . ?
N104 C108 C107 N101 155.90(12) . . . . ?
N104 C109 C110 C111 178.73(13) . . . . ?
N104 C109 C114 C113 -178.81(13) . . . . ?
N4 C8 C7 N1 156.06(12) . . . . ?
N4 C9 C10 C11 175.77(15) . . . . ?
N4 C9 C14 C13 -175.07(14) . . . . ?
N3 C4 C3 N2 50.47(17) . . . . ?
N3 C5 C6 N1 42.84(15) . . . . ?
N106 C124 C123 N103 25.23(19) . . . . ?
N106 C125 C130 C129 179.14(14) . . . . ?
N106 C125 C126 C127 -179.49(14) . . . . ?
N103 C104 C103 N102 48.77(18) . . . . ?
N103 C105 C106 N101 54.39(17) . . . . ?
N101 C101 C102 N102 43.65(17) . . . . ?
N2 C2 C1 N1 53.45(17) . . . . ?
N6 C25 C30 C29 178.94(14) . . . . ?
N6 C25 C26 C27 -178.93(14) . . . . ?
N6 C24 C23 N3 -167.39(12) . . . . ?
N5 C17 C22 C21 -178.44(14) . . . . ?
N5 C17 C18 C19 176.83(14) . . . . ?
N5 C16 C15 N2 32.56(19) . . . . ?
N105 C116 C115 N102 -164.14(12) . . . . ?
N105 C117 C122 C121 -176.60(15) . . . . ?
C108 N104 C109 C110 146.69(14) . . . . ?
C108 N104 C109 C114 -35.8(2) . . . . ?
C109 N104 C108 O101 1.0(2) . . . . ?
C109 N104 C108 C107 -179.95(13) . . . . ?
C109 C110 C111 C112 0.2(2) . . . . ?
C109 C114 C113 C112 0.2(2) . . . . ?
C110 C109 C114 C113 -1.4(2) . . . . ?
C110 C111 C112 C113 -1.3(2) . . . . ?
C8 N4 C9 C10 149.67(15) . . . . ?
C8 N4 C9 C14 -35.1(2) . . . . ?
C17 N5 C16 O2 0.4(2) . . . . ?
C17 N5 C16 C15 177.86(14) . . . . ?
C17 C22 C21 C20 1.2(2) . . . . ?
C17 C18 C19 C20 2.0(2) . . . . ?
C124 N106 C125 C130 -142.10(15) . . . . ?
C124 N106 C125 C126 37.7(2) . . . . ?
C25 N6 C24 O3 4.8(3) . . . . ?
C25 N6 C24 C23 -173.42(13) . . . . ?
C25 C30 C29 C28 0.1(2) . . . . ?
C25 C26 C27 C28 -0.1(2) . . . . ?
C4 N3 C23 C24 -153.85(12) . . . . ?
C4 N3 C5 C6 72.13(15) . . . . ?
C125 N106 C124 O103 -9.0(2) . . . . ?
C125 N106 C124 C123 167.55(13) . . . . ?
C125 C130 C129 C128 0.3(2) . . . . ?
C125 C126 C127 C128 0.5(2) . . . . ?
C104 N103 C123 C124 81.48(16) . . . . ?
C104 N103 C105 C106 -130.01(14) . . . . ?
C16 N5 C17 C22 -153.53(15) . . . . ?
C16 N5 C17 C18 28.2(2) . . . . ?
C3 N2 C2 C1 -129.08(13) . . . . ?
C3 N2 C15 C16 75.33(16) . . . . ?
C9 N4 C8 O1 -2.2(2) . . . . ?
C9 N4 C8 C7 176.06(13) . . . . ?
C9 C10 C11 C12 -0.4(3) . . . . ?
C9 C14 C13 C12 -0.7(2) . . . . ?
C130 C125 C126 C127 0.4(2) . . . . ?
C130 C129 C128 C127 0.6(2) . . . . ?
C24 N6 C25 C30 9.2(2) . . . . ?
C24 N6 C25 C26 -171.14(14) . . . . ?
C22 C17 C18 C19 -1.4(2) . . . . ?
C22 C21 C20 C19 -0.6(2) . . . . ?
C30 C25 C26 C27 0.7(2) . . . . ?
C30 C29 C28 C27 0.5(3) . . . . ?
C114 C109 C110 C111 1.2(2) . . . . ?
C114 C113 C112 C111 1.1(2) . . . . ?
C116 N105 C117 C118 4.1(2) . . . . ?
C116 N105 C117 C122 -177.78(15) . . . . ?
C23 N3 C4 C3 86.28(15) . . . . ?
C23 N3 C5 C6 -152.41(12) . . . . ?
C5 N3 C4 C3 -137.83(13) . . . . ?
C5 N3 C23 C24 70.29(16) . . . . ?
C118 C117 C122 C121 1.6(2) . . . . ?
C118 C119 C120 C121 0.8(3) . . . . ?
C107 N101 C106 C105 -164.79(13) . . . . ?
C107 N101 C101 C102 98.17(14) . . . . ?
C117 N105 C116 O102 6.4(2) . . . . ?
C117 N105 C116 C115 -171.58(13) . . . . ?
C117 C118 C119 C120 0.9(3) . . . . ?
C117 C122 C121 C120 0.1(3) . . . . ?
C123 N103 C104 C103 -173.17(13) . . . . ?
C123 N103 C105 C106 104.84(15) . . . . ?
C6 N1 C7 C8 -151.71(12) . . . . ?
C6 N1 C1 C2 70.53(16) . . . . ?
C7 N1 C6 C5 95.28(14) . . . . ?
C7 N1 C1 C2 -161.42(13) . . . . ?
C18 C17 C22 C21 -0.1(2) . . . . ?
C18 C19 C20 C21 -0.9(3) . . . . ?
C126 C125 C130 C129 -0.7(2) . . . . ?
C105 N103 C104 C103 60.22(17) . . . . ?
C105 N103 C123 C124 -150.92(13) . . . . ?
C2 N2 C3 C4 59.75(16) . . . . ?
C2 N2 C15 C16 -157.23(13) . . . . ?
C10 C9 C14 C13 0.1(2) . . . . ?
C10 C11 C12 C13 -0.3(3) . . . . ?
C115 N102 C103 C104 85.98(16) . . . . ?
C115 N102 C102 C101 -149.90(13) . . . . ?
C129 C128 C127 C126 -0.9(3) . . . . ?
C106 N101 C107 C108 74.16(16) . . . . ?
C106 N101 C101 C102 -133.68(13) . . . . ?
C103 N102 C115 C116 -151.75(12) . . . . ?
C103 N102 C102 C101 73.38(17) . . . . ?
C15 N2 C3 C4 -174.11(13) . . . . ?
C15 N2 C2 C1 105.77(15) . . . . ?
C14 C9 C10 C11 0.4(2) . . . . ?
C14 C13 C12 C11 0.8(3) . . . . ?
C101 N101 C107 C108 -157.48(13) . . . . ?
C101 N101 C106 C105 68.28(16) . . . . ?
C29 C28 C27 C26 -0.5(3) . . . . ?
C1 N1 C6 C5 -135.56(12) . . . . ?
C1 N1 C7 C8 79.04(15) . . . . ?
C26 C25 C30 C29 -0.7(2) . . . . ?
C122 C121 C120 C119 -1.2(3) . . . . ?
C102 N102 C115 C116 71.06(16) . . . . ?
C102 N102 C103 C104 -136.89(14) . . . . ?
C119 C118 C117 N105 176.02(15) . . . . ?
C119 C118 C117 C122 -2.0(2) . . . . ?
